data_7117803
loop_
_publ_author_name
'Holger Braunschweig'
'Ivo Krummenacher'
'Lisa Mailander'
'Florian Rauch'

_publ_section_title
;
 O,N,B-Containing eight-membered heterocycles by ring expansion of boroles
 with nitrones
;
_journal_name_full Chem.Commun.
_journal_page_first 14513
_journal_paper_doi 10.1039/C5cc05368D
_journal_volume 51
_journal_year 2015
_chemical_formula_moiety 'C47 H36 B N O'
_chemical_formula_sum 'C47 H36 B N O'
_chemical_formula_weight 641.58
_chemical_name_systematic (4Z,6E)-2,3,4,5,6,7,8-heptaphenyl-3,8-dihydro-1,2,8-oxazaborocine
_space_group_crystal_system monoclinic
_space_group_IT_number 15
_space_group_name_Hall '-C 2yc'
_space_group_name_H-M_alt 'C 1 2/c 1'
_symmetry_space_group_name_Hall '-C 2yc'
_symmetry_space_group_name_H-M 'C 1 2/c 1'
_atom_sites_solution_hydrogens geom
_atom_sites_solution_secondary iterative
_audit_creation_method SHELXL-2014/6
_audit_update_record
;
2015-06-23 deposited with the CCDC.
2015-08-03 downloaded from the CCDC.
;
_cell_angle_alpha 90
_cell_angle_beta 96.30(3)
_cell_angle_gamma 90
_cell_formula_units_Z 8
_cell_length_a 19.192(4)
_cell_length_b 10.2930(17)
_cell_length_c 35.255(15)
_cell_measurement_reflns_used 9966
_cell_measurement_temperature 100(2)
_cell_measurement_theta_max 26.74
_cell_measurement_theta_min 2.29
_cell_volume 6922(3)
_computing_cell_refinement 'Saint+ ver. V8.34A (Bruker AXS)'
_computing_data_collection 'APEX2 ver. 2014.9 (Bruker AXS)'
_computing_data_reduction 'Saint+ ver. V8.34A (Bruker AXS)'
_computing_molecular_graphics 'ShelXLe (Huebschle et all, 2011)'
_computing_publication_material 'SHELXL-2014/6 (Sheldrick, 2014)'
_computing_structure_refinement 'SHELXL-2014/6 (Sheldrick, 2014)'
_computing_structure_solution 'SHELXT (Sheldrick, 2012)'
_diffrn_ambient_temperature 100(2)
_diffrn_detector 'CMOS area detector (Photon 100)'
_diffrn_detector_area_resol_mean 8.333
_diffrn_measured_fraction_theta_full 0.985
_diffrn_measured_fraction_theta_max 0.983
_diffrn_measurement_device_type 'Bruker D8 Quest'
_diffrn_measurement_method '\f and \w scans'
_diffrn_radiation_type MoK\a
_diffrn_radiation_wavelength 0.71073
_diffrn_reflns_av_R_equivalents 0.0377
_diffrn_reflns_av_unetI/netI 0.0245
_diffrn_reflns_laue_measured_fraction_full 0.985
_diffrn_reflns_laue_measured_fraction_max 0.983
_diffrn_reflns_limit_h_max 23
_diffrn_reflns_limit_h_min -23
_diffrn_reflns_limit_k_max 12
_diffrn_reflns_limit_k_min -12
_diffrn_reflns_limit_l_max 43
_diffrn_reflns_limit_l_min -43
_diffrn_reflns_number 58621
_diffrn_reflns_point_group_measured_fraction_full 0.985
_diffrn_reflns_point_group_measured_fraction_max 0.983
_diffrn_reflns_theta_full 26.000
_diffrn_reflns_theta_max 26.366
_diffrn_reflns_theta_min 2.248
_diffrn_source 'microfocus sealed tube (Incoatec ImS)'
_exptl_absorpt_coefficient_mu 0.072
_exptl_absorpt_correction_T_max 0.7454
_exptl_absorpt_correction_T_min 0.6895
_exptl_absorpt_correction_type multi-scan
_exptl_absorpt_process_details 'SadAbs 2014/4 (Bruker AXS)'
_exptl_crystal_colour colourless
_exptl_crystal_density_diffrn 1.231
_exptl_crystal_description plate
_exptl_crystal_F_000 2704
_exptl_crystal_recrystallization_method 'Re-crystallisation from solvent: '
_exptl_crystal_size_max 0.161
_exptl_crystal_size_mid 0.142
_exptl_crystal_size_min 0.058
_refine_diff_density_max 0.292
_refine_diff_density_min -0.329
_refine_diff_density_rms 0.072
_refine_ls_extinction_coef .
_refine_ls_extinction_method none
_refine_ls_goodness_of_fit_ref 1.075
_refine_ls_hydrogen_treatment constr
_refine_ls_matrix_type full
_refine_ls_number_parameters 451
_refine_ls_number_reflns 6962
_refine_ls_number_restraints 0
_refine_ls_restrained_S_all 1.075
_refine_ls_R_factor_all 0.0522
_refine_ls_R_factor_gt 0.0431
_refine_ls_shift/su_max 0.000
_refine_ls_shift/su_mean 0.000
_refine_ls_structure_factor_coef Fsqd
_refine_ls_weighting_details 'w=1/[\s^2^(Fo^2^)+(0.0454P)^2^+7.2821P] where P=(Fo^2^+2Fc^2^)/3'
_refine_ls_weighting_scheme calc
_refine_ls_wR_factor_gt 0.0998
_refine_ls_wR_factor_ref 0.1062
_reflns_Friedel_coverage 0.000
_reflns_friedel_fraction_full .
_reflns_friedel_fraction_max .
_reflns_number_gt 5968
_reflns_number_total 6962
_reflns_threshold_expression 'I > 2\s(I)'
_cod_data_source_file c5cc05368d2.cif
_cod_data_source_block 5
_cod_original_cell_volume 6922(4)
_cod_database_code 7117803
_shelx_space_group_comment
;
The symmetry employed for this shelxl refinement is uniquely defined
by the following loop, which should always be used as a source of
symmetry information in preference to the above space-group names.
They are only intended as comments.
;
_shelx_estimated_absorpt_t_min 0.989
_shelx_estimated_absorpt_t_max 0.996
_shelxl_version_number 2014/6

loop_
_space_group_symop_operation_xyz
'x, y, z'
'-x, y, -z+1/2'
'x+1/2, y+1/2, z'
'-x+1/2, y+1/2, -z+1/2'
'-x, -y, -z'
'x, -y, z-1/2'
'-x+1/2, -y+1/2, -z'
'x+1/2, -y+1/2, z-1/2'

loop_
_atom_site_label
_atom_site_type_symbol
_atom_site_fract_x
_atom_site_fract_y
_atom_site_fract_z
_atom_site_U_iso_or_equiv
_atom_site_adp_type
_atom_site_occupancy
_atom_site_site_symmetry_order
_atom_site_calc_flag
_atom_site_refinement_flags_posn
_atom_site_refinement_flags_adp
_atom_site_refinement_flags_occupancy
_atom_site_disorder_assembly
_atom_site_disorder_group
O1 O 0.43676(5) 0.38758(9) 0.34847(3) 0.0166(2) Uani 1 1 d . . . . .
C1 C 0.52829(7) 0.25345(12) 0.32806(4) 0.0153(3) Uani 1 1 d . . . . .
H1 H 0.5222 0.2543 0.2995 0.018 Uiso 1 1 calc R U . . .
N1 N 0.45596(6) 0.25540(10) 0.34060(3) 0.0161(2) Uani 1 1 d . . . . .
B1 B 0.46524(8) 0.43354(15) 0.38327(4) 0.0160(3) Uani 1 1 d . . . . .
C3 C 0.60297(7) 0.38940(12) 0.37723(4) 0.0151(3) Uani 1 1 d . . . . .
C2 C 0.57306(7) 0.37273(12) 0.34080(4) 0.0147(3) Uani 1 1 d . . . . .
C4 C 0.57585(7) 0.32211(12) 0.41042(4) 0.0155(3) Uani 1 1 d . . . . .
C5 C 0.50686(7) 0.34154(12) 0.41361(4) 0.0156(3) Uani 1 1 d . . . . .
C15 C 0.45730(8) 0.77245(14) 0.43036(4) 0.0239(3) Uani 1 1 d . . . . .
H15 H 0.4763 0.8147 0.4531 0.029 Uiso 1 1 calc R U . . .
C11 C 0.44795(7) 0.57953(13) 0.39023(4) 0.0182(3) Uani 1 1 d . . . . .
C12 C 0.40254(8) 0.64917(15) 0.36374(4) 0.0266(3) Uani 1 1 d . . . . .
H12 H 0.3838 0.6080 0.3407 0.032 Uiso 1 1 calc R U . . .
C13 C 0.38446(9) 0.77678(16) 0.37046(5) 0.0326(4) Uani 1 1 d . . . . .
H13 H 0.3536 0.8223 0.3522 0.039 Uiso 1 1 calc R U . . .
C14 C 0.41142(9) 0.83809(15) 0.40392(5) 0.0290(3) Uani 1 1 d . . . . .
H14 H 0.3984 0.9251 0.4087 0.035 Uiso 1 1 calc R U . . .
C16 C 0.47544(7) 0.64487(14) 0.42347(4) 0.0198(3) Uani 1 1 d . . . . .
H16 H 0.5072 0.6008 0.4417 0.024 Uiso 1 1 calc R U . . .
C21 C 0.40181(7) 0.20378(13) 0.31398(4) 0.0176(3) Uani 1 1 d . . . . .
C22 C 0.41423(8) 0.09236(14) 0.29296(4) 0.0228(3) Uani 1 1 d . . . . .
H22 H 0.4600 0.0563 0.2945 0.027 Uiso 1 1 calc R U . . .
C23 C 0.35956(9) 0.03452(15) 0.26983(4) 0.0286(3) Uani 1 1 d . . . . .
H23 H 0.3682 -0.0420 0.2560 0.034 Uiso 1 1 calc R U . . .
C24 C 0.29265(8) 0.08689(17) 0.26666(4) 0.0301(4) Uani 1 1 d . . . . .
H24 H 0.2555 0.0465 0.2509 0.036 Uiso 1 1 calc R U . . .
C25 C 0.28067(8) 0.19853(17) 0.28667(4) 0.0287(3) Uani 1 1 d . . . . .
H25 H 0.2352 0.2360 0.2842 0.034 Uiso 1 1 calc R U . . .
C26 C 0.33428(7) 0.25679(15) 0.31041(4) 0.0224(3) Uani 1 1 d . . . . .
H26 H 0.3251 0.3329 0.3243 0.027 Uiso 1 1 calc R U . . .
C31 C 0.56720(7) 0.12804(13) 0.34012(4) 0.0176(3) Uani 1 1 d . . . . .
C32 C 0.63091(8) 0.10583(14) 0.32539(4) 0.0226(3) Uani 1 1 d . . . . .
H32 H 0.6477 0.1673 0.3084 0.027 Uiso 1 1 calc R U . . .
C33 C 0.66989(8) -0.00491(15) 0.33525(4) 0.0271(3) Uani 1 1 d . . . . .
H33 H 0.7131 -0.0189 0.3250 0.033 Uiso 1 1 calc R U . . .
C34 C 0.64604(9) -0.09536(14) 0.35997(4) 0.0282(3) Uani 1 1 d . . . . .
H34 H 0.6730 -0.1706 0.3670 0.034 Uiso 1 1 calc R U . . .
C35 C 0.58285(9) -0.07512(14) 0.37422(4) 0.0268(3) Uani 1 1 d . . . . .
H35 H 0.5661 -0.1373 0.3910 0.032 Uiso 1 1 calc R U . . .
C36 C 0.54316(8) 0.03599(13) 0.36426(4) 0.0213(3) Uani 1 1 d . . . . .
H36 H 0.4995 0.0485 0.3741 0.026 Uiso 1 1 calc R U . . .
C41 C 0.58242(7) 0.46794(13) 0.30971(4) 0.0154(3) Uani 1 1 d . . . . .
C42 C 0.57521(7) 0.60105(13) 0.31659(4) 0.0173(3) Uani 1 1 d . . . . .
H42 H 0.5673 0.6298 0.3414 0.021 Uiso 1 1 calc R U . . .
C43 C 0.57942(7) 0.69145(14) 0.28781(4) 0.0209(3) Uani 1 1 d . . . . .
H43 H 0.5745 0.7813 0.2930 0.025 Uiso 1 1 calc R U . . .
C44 C 0.59086(7) 0.65113(14) 0.25140(4) 0.0217(3) Uani 1 1 d . . . . .
H44 H 0.5935 0.7131 0.2317 0.026 Uiso 1 1 calc R U . . .
C45 C 0.59832(7) 0.52031(14) 0.24408(4) 0.0215(3) Uani 1 1 d . . . . .
H45 H 0.6064 0.4924 0.2192 0.026 Uiso 1 1 calc R U . . .
C46 C 0.59412(7) 0.42936(13) 0.27287(4) 0.0189(3) Uani 1 1 d . . . . .
H46 H 0.5993 0.3397 0.2675 0.023 Uiso 1 1 calc R U . . .
C51 C 0.66328(7) 0.47892(13) 0.38705(4) 0.0157(3) Uani 1 1 d . . . . .
C52 C 0.66655(7) 0.56017(14) 0.41893(4) 0.0189(3) Uani 1 1 d . . . . .
H52 H 0.6290 0.5604 0.4344 0.023 Uiso 1 1 calc R U . . .
C53 C 0.72388(8) 0.64054(14) 0.42824(4) 0.0217(3) Uani 1 1 d . . . . .
H53 H 0.7250 0.6964 0.4498 0.026 Uiso 1 1 calc R U . . .
C54 C 0.77970(7) 0.63959(14) 0.40619(4) 0.0214(3) Uani 1 1 d . . . . .
H54 H 0.8190 0.6945 0.4126 0.026 Uiso 1 1 calc R U . . .
C55 C 0.77745(7) 0.55773(14) 0.37485(4) 0.0209(3) Uani 1 1 d . . . . .
H55 H 0.8156 0.5560 0.3598 0.025 Uiso 1 1 calc R U . . .
C56 C 0.71992(7) 0.47842(13) 0.36529(4) 0.0187(3) Uani 1 1 d . . . . .
H56 H 0.7189 0.4230 0.3437 0.022 Uiso 1 1 calc R U . . .
C61 C 0.62668(7) 0.24946(13) 0.43771(4) 0.0193(3) Uani 1 1 d . . . . .
C62 C 0.62322(8) 0.25195(16) 0.47710(4) 0.0259(3) Uani 1 1 d . . . . .
H62 H 0.5898 0.3060 0.4874 0.031 Uiso 1 1 calc R U . . .
C63 C 0.66857(9) 0.17546(17) 0.50134(5) 0.0338(4) Uani 1 1 d . . . . .
H63 H 0.6656 0.1770 0.5281 0.041 Uiso 1 1 calc R U . . .
C64 C 0.71773(9) 0.09751(16) 0.48678(5) 0.0374(4) Uani 1 1 d . . . . .
H64 H 0.7476 0.0437 0.5034 0.045 Uiso 1 1 calc R U . . .
C65 C 0.72350(9) 0.09771(16) 0.44818(5) 0.0352(4) Uani 1 1 d . . . . .
H65 H 0.7581 0.0456 0.4382 0.042 Uiso 1 1 calc R U . . .
C66 C 0.67861(8) 0.17440(14) 0.42381(4) 0.0256(3) Uani 1 1 d . . . . .
H66 H 0.6835 0.1755 0.3973 0.031 Uiso 1 1 calc R U . . .
C71 C 0.46575(7) 0.28394(13) 0.44311(4) 0.0162(3) Uani 1 1 d . . . . .
C72 C 0.41734(7) 0.36056(14) 0.46002(4) 0.0199(3) Uani 1 1 d . . . . .
H72 H 0.4115 0.4492 0.4528 0.024 Uiso 1 1 calc R U . . .
C73 C 0.37775(8) 0.30959(15) 0.48707(4) 0.0225(3) Uani 1 1 d . . . . .
H73 H 0.3461 0.3638 0.4987 0.027 Uiso 1 1 calc R U . . .
C74 C 0.38415(7) 0.17982(14) 0.49724(4) 0.0217(3) Uani 1 1 d . . . . .
H74 H 0.3572 0.1448 0.5158 0.026 Uiso 1 1 calc R U . . .
C75 C 0.43039(7) 0.10145(14) 0.47999(4) 0.0201(3) Uani 1 1 d . . . . .
H75 H 0.4343 0.0120 0.4865 0.024 Uiso 1 1 calc R U . . .
C76 C 0.47097(7) 0.15244(13) 0.45332(4) 0.0173(3) Uani 1 1 d . . . . .
H76 H 0.5026 0.0977 0.4419 0.021 Uiso 1 1 calc R U . . .

loop_
_atom_site_aniso_label
_atom_site_aniso_U_11
_atom_site_aniso_U_22
_atom_site_aniso_U_33
_atom_site_aniso_U_23
_atom_site_aniso_U_13
_atom_site_aniso_U_12
O1 0.0194(5) 0.0132(4) 0.0171(5) -0.0014(4) 0.0009(4) 0.0027(4)
C1 0.0183(6) 0.0150(6) 0.0125(6) -0.0010(5) 0.0016(5) -0.0008(5)
N1 0.0186(6) 0.0122(5) 0.0177(6) -0.0023(4) 0.0022(4) 0.0008(4)
B1 0.0156(7) 0.0180(7) 0.0149(7) 0.0007(6) 0.0039(6) -0.0014(6)
C3 0.0159(6) 0.0139(6) 0.0156(7) 0.0007(5) 0.0017(5) 0.0026(5)
C2 0.0147(6) 0.0137(6) 0.0158(7) -0.0003(5) 0.0018(5) 0.0011(5)
C4 0.0200(7) 0.0135(6) 0.0127(6) -0.0008(5) 0.0000(5) -0.0027(5)
C5 0.0205(7) 0.0132(6) 0.0128(6) -0.0023(5) 0.0009(5) -0.0018(5)
C15 0.0265(7) 0.0214(7) 0.0234(8) -0.0059(6) 0.0005(6) 0.0004(6)
C11 0.0212(7) 0.0174(7) 0.0165(7) 0.0001(5) 0.0037(5) 0.0013(6)
C12 0.0350(8) 0.0246(8) 0.0186(7) -0.0048(6) -0.0041(6) 0.0078(7)
C13 0.0433(10) 0.0254(8) 0.0269(8) -0.0016(6) -0.0066(7) 0.0146(7)
C14 0.0370(9) 0.0191(7) 0.0303(8) -0.0042(6) 0.0006(7) 0.0068(7)
C16 0.0212(7) 0.0191(7) 0.0187(7) 0.0001(5) 0.0006(5) 0.0006(6)
C21 0.0200(7) 0.0190(7) 0.0138(6) 0.0018(5) 0.0023(5) -0.0049(5)
C22 0.0254(7) 0.0213(7) 0.0209(7) -0.0021(6) -0.0010(6) -0.0015(6)
C23 0.0354(9) 0.0255(8) 0.0236(8) -0.0059(6) -0.0019(6) -0.0062(7)
C24 0.0268(8) 0.0377(9) 0.0241(8) -0.0023(7) -0.0043(6) -0.0126(7)
C25 0.0195(7) 0.0389(9) 0.0272(8) 0.0010(7) 0.0006(6) -0.0047(7)
C26 0.0212(7) 0.0251(7) 0.0212(7) -0.0003(6) 0.0031(6) -0.0026(6)
C31 0.0218(7) 0.0152(6) 0.0149(7) -0.0031(5) -0.0018(5) 0.0000(5)
C32 0.0264(7) 0.0192(7) 0.0223(7) -0.0007(5) 0.0027(6) 0.0018(6)
C33 0.0262(8) 0.0257(8) 0.0289(8) -0.0045(6) 0.0007(6) 0.0065(6)
C34 0.0363(9) 0.0176(7) 0.0285(8) -0.0022(6) -0.0073(7) 0.0083(6)
C35 0.0391(9) 0.0171(7) 0.0232(8) 0.0019(6) -0.0017(6) -0.0012(7)
C36 0.0259(7) 0.0179(7) 0.0195(7) -0.0006(5) 0.0002(6) -0.0018(6)
C41 0.0129(6) 0.0172(6) 0.0154(7) 0.0009(5) -0.0019(5) -0.0017(5)
C42 0.0175(6) 0.0182(7) 0.0155(7) -0.0011(5) -0.0010(5) -0.0008(5)
C43 0.0224(7) 0.0162(7) 0.0228(7) 0.0022(5) -0.0026(6) -0.0019(6)
C44 0.0227(7) 0.0232(7) 0.0184(7) 0.0063(5) -0.0010(6) -0.0039(6)
C45 0.0235(7) 0.0258(7) 0.0152(7) 0.0002(5) 0.0016(5) -0.0038(6)
C46 0.0214(7) 0.0179(7) 0.0172(7) -0.0007(5) 0.0014(5) -0.0013(6)
C51 0.0162(6) 0.0157(6) 0.0145(6) 0.0039(5) -0.0019(5) 0.0009(5)
C52 0.0186(7) 0.0228(7) 0.0150(7) 0.0005(5) 0.0010(5) -0.0003(6)
C53 0.0244(7) 0.0214(7) 0.0180(7) -0.0022(5) -0.0028(6) -0.0026(6)
C54 0.0175(7) 0.0211(7) 0.0243(7) 0.0045(6) -0.0040(6) -0.0044(6)
C55 0.0171(7) 0.0232(7) 0.0225(7) 0.0054(6) 0.0025(5) 0.0012(6)
C56 0.0196(7) 0.0194(7) 0.0169(7) -0.0002(5) 0.0013(5) 0.0012(5)
C61 0.0197(7) 0.0182(7) 0.0189(7) 0.0040(5) -0.0030(5) -0.0061(5)
C62 0.0214(7) 0.0358(9) 0.0195(7) 0.0062(6) -0.0022(6) -0.0100(6)
C63 0.0295(8) 0.0455(10) 0.0240(8) 0.0164(7) -0.0082(6) -0.0182(8)
C64 0.0335(9) 0.0279(8) 0.0455(11) 0.0163(7) -0.0193(8) -0.0079(7)
C65 0.0331(9) 0.0237(8) 0.0448(10) -0.0005(7) -0.0143(7) 0.0040(7)
C66 0.0260(8) 0.0220(7) 0.0268(8) -0.0019(6) -0.0067(6) 0.0022(6)
C71 0.0176(6) 0.0197(7) 0.0106(6) -0.0010(5) -0.0013(5) -0.0028(5)
C72 0.0244(7) 0.0178(7) 0.0176(7) -0.0009(5) 0.0026(6) -0.0015(6)
C73 0.0244(7) 0.0259(7) 0.0178(7) -0.0041(6) 0.0058(6) -0.0010(6)
C74 0.0224(7) 0.0285(8) 0.0145(7) 0.0020(5) 0.0031(5) -0.0054(6)
C75 0.0221(7) 0.0201(7) 0.0175(7) 0.0031(5) -0.0011(5) -0.0024(6)
C76 0.0170(6) 0.0196(7) 0.0147(7) 0.0003(5) -0.0010(5) -0.0004(5)

loop_
_atom_type_symbol
_atom_type_description
_atom_type_scat_dispersion_real
_atom_type_scat_dispersion_imag
_atom_type_scat_source
C C 0.0033 0.0016 'International Tables Vol C Tables 4.2.6.8 and 6.1.1.4'
H H 0.0000 0.0000 'International Tables Vol C Tables 4.2.6.8 and 6.1.1.4'
B B 0.0013 0.0007 'International Tables Vol C Tables 4.2.6.8 and 6.1.1.4'
N N 0.0061 0.0033 'International Tables Vol C Tables 4.2.6.8 and 6.1.1.4'
O O 0.0106 0.0060 'International Tables Vol C Tables 4.2.6.8 and 6.1.1.4'

loop_
_geom_angle_atom_site_label_1
_geom_angle_atom_site_label_2
_geom_angle_atom_site_label_3
_geom_angle
_geom_angle_site_symmetry_1
_geom_angle_site_symmetry_3
B1 O1 N1 114.32(10) . .
N1 C1 C31 111.62(11) . .
N1 C1 C2 114.09(10) . .
C31 C1 C2 110.67(11) . .
N1 C1 H1 106.7 . .
C31 C1 H1 106.7 . .
C2 C1 H1 106.7 . .
C21 N1 O1 107.15(10) . .
C21 N1 C1 115.58(10) . .
O1 N1 C1 109.42(9) . .
O1 B1 C11 113.64(12) . .
O1 B1 C5 121.45(12) . .
C11 B1 C5 124.79(12) . .
C2 C3 C51 122.29(12) . .
C2 C3 C4 122.12(12) . .
C51 C3 C4 115.55(11) . .
C3 C2 C41 122.53(12) . .
C3 C2 C1 122.80(12) . .
C41 C2 C1 114.66(11) . .
C5 C4 C61 126.52(12) . .
C5 C4 C3 114.97(12) . .
C61 C4 C3 118.38(11) . .
C4 C5 C71 126.44(12) . .
C4 C5 B1 117.28(12) . .
C71 C5 B1 116.29(11) . .
C14 C15 C16 119.81(14) . .
C14 C15 H15 120.1 . .
C16 C15 H15 120.1 . .
C12 C11 C16 117.42(13) . .
C12 C11 B1 120.92(13) . .
C16 C11 B1 121.64(12) . .
C13 C12 C11 121.31(14) . .
C13 C12 H12 119.3 . .
C11 C12 H12 119.3 . .
C12 C13 C14 119.99(15) . .
C12 C13 H13 120.0 . .
C14 C13 H13 120.0 . .
C15 C14 C13 120.02(14) . .
C15 C14 H14 120.0 . .
C13 C14 H14 120.0 . .
C15 C16 C11 121.44(13) . .
C15 C16 H16 119.3 . .
C11 C16 H16 119.3 . .
C26 C21 C22 118.79(13) . .
C26 C21 N1 121.03(12) . .
C22 C21 N1 120.01(12) . .
C23 C22 C21 120.00(14) . .
C23 C22 H22 120.0 . .
C21 C22 H22 120.0 . .
C24 C23 C22 120.91(15) . .
C24 C23 H23 119.5 . .
C22 C23 H23 119.5 . .
C25 C24 C23 119.17(14) . .
C25 C24 H24 120.4 . .
C23 C24 H24 120.4 . .
C24 C25 C26 120.87(15) . .
C24 C25 H25 119.6 . .
C26 C25 H25 119.6 . .
C25 C26 C21 120.23(14) . .
C25 C26 H26 119.9 . .
C21 C26 H26 119.9 . .
C36 C31 C32 118.67(13) . .
C36 C31 C1 124.26(13) . .
C32 C31 C1 117.07(12) . .
C33 C32 C31 120.72(14) . .
C33 C32 H32 119.6 . .
C31 C32 H32 119.6 . .
C32 C33 C34 120.21(14) . .
C32 C33 H33 119.9 . .
C34 C33 H33 119.9 . .
C35 C34 C33 119.46(14) . .
C35 C34 H34 120.3 . .
C33 C34 H34 120.3 . .
C34 C35 C36 120.61(14) . .
C34 C35 H35 119.7 . .
C36 C35 H35 119.7 . .
C31 C36 C35 120.32(14) . .
C31 C36 H36 119.8 . .
C35 C36 H36 119.8 . .
C46 C41 C42 117.85(12) . .
C46 C41 C2 122.58(12) . .
C42 C41 C2 119.45(12) . .
C43 C42 C41 121.01(13) . .
C43 C42 H42 119.5 . .
C41 C42 H42 119.5 . .
C42 C43 C44 120.25(13) . .
C42 C43 H43 119.9 . .
C44 C43 H43 119.9 . .
C45 C44 C43 119.60(13) . .
C45 C44 H44 120.2 . .
C43 C44 H44 120.2 . .
C44 C45 C46 120.31(13) . .
C44 C45 H45 119.8 . .
C46 C45 H45 119.8 . .
C45 C46 C41 120.98(13) . .
C45 C46 H46 119.5 . .
C41 C46 H46 119.5 . .
C52 C51 C56 118.36(13) . .
C52 C51 C3 121.48(12) . .
C56 C51 C3 120.09(12) . .
C53 C52 C51 120.80(13) . .
C53 C52 H52 119.6 . .
C51 C52 H52 119.6 . .
C52 C53 C54 120.20(13) . .
C52 C53 H53 119.9 . .
C54 C53 H53 119.9 . .
C55 C54 C53 119.42(13) . .
C55 C54 H54 120.3 . .
C53 C54 H54 120.3 . .
C56 C55 C54 120.44(13) . .
C56 C55 H55 119.8 . .
C54 C55 H55 119.8 . .
C55 C56 C51 120.77(13) . .
C55 C56 H56 119.6 . .
C51 C56 H56 119.6 . .
C66 C61 C62 118.29(14) . .
C66 C61 C4 119.56(13) . .
C62 C61 C4 122.14(13) . .
C63 C62 C61 120.25(16) . .
C63 C62 H62 119.9 . .
C61 C62 H62 119.9 . .
C64 C63 C62 120.46(15) . .
C64 C63 H63 119.8 . .
C62 C63 H63 119.8 . .
C65 C64 C63 119.93(15) . .
C65 C64 H64 120.0 . .
C63 C64 H64 120.0 . .
C64 C65 C66 119.92(17) . .
C64 C65 H65 120.0 . .
C66 C65 H65 120.0 . .
C61 C66 C65 121.03(15) . .
C61 C66 H66 119.5 . .
C65 C66 H66 119.5 . .
C72 C71 C76 117.81(12) . .
C72 C71 C5 119.87(12) . .
C76 C71 C5 122.23(12) . .
C73 C72 C71 121.27(13) . .
C73 C72 H72 119.4 . .
C71 C72 H72 119.4 . .
C74 C73 C72 120.23(13) . .
C74 C73 H73 119.9 . .
C72 C73 H73 119.9 . .
C73 C74 C75 119.33(13) . .
C73 C74 H74 120.3 . .
C75 C74 H74 120.3 . .
C74 C75 C76 120.68(13) . .
C74 C75 H75 119.7 . .
C76 C75 H75 119.7 . .
C75 C76 C71 120.63(13) . .
C75 C76 H76 119.7 . .
C71 C76 H76 119.7 . .

loop_
_geom_bond_atom_site_label_1
_geom_bond_atom_site_label_2
_geom_bond_distance
_geom_bond_site_symmetry_2
O1 B1 1.3713(19) .
O1 N1 1.4444(14) .
C1 N1 1.5026(17) .
C1 C31 1.5281(18) .
C1 C2 1.5372(18) .
C1 H1 1.0000 .
N1 C21 1.4244(18) .
B1 C11 1.564(2) .
B1 C5 1.578(2) .
C3 C2 1.359(2) .
C3 C51 1.4901(19) .
C3 C4 1.5010(18) .
C2 C41 1.4959(18) .
C4 C5 1.3559(19) .
C4 C61 1.4935(19) .
C5 C71 1.4950(18) .
C15 C14 1.386(2) .
C15 C16 1.387(2) .
C15 H15 0.9500 .
C11 C12 1.402(2) .
C11 C16 1.403(2) .
C12 C13 1.385(2) .
C12 H12 0.9500 .
C13 C14 1.387(2) .
C13 H13 0.9500 .
C14 H14 0.9500 .
C16 H16 0.9500 .
C21 C26 1.399(2) .
C21 C22 1.400(2) .
C22 C23 1.390(2) .
C22 H22 0.9500 .
C23 C24 1.386(2) .
C23 H23 0.9500 .
C24 C25 1.381(2) .
C24 H24 0.9500 .
C25 C26 1.389(2) .
C25 H25 0.9500 .
C26 H26 0.9500 .
C31 C36 1.386(2) .
C31 C32 1.399(2) .
C32 C33 1.387(2) .
C32 H32 0.9500 .
C33 C34 1.387(2) .
C33 H33 0.9500 .
C34 C35 1.379(2) .
C34 H34 0.9500 .
C35 C36 1.397(2) .
C35 H35 0.9500 .
C36 H36 0.9500 .
C41 C46 1.3993(19) .
C41 C42 1.4010(19) .
C42 C43 1.3854(19) .
C42 H42 0.9500 .
C43 C44 1.389(2) .
C43 H43 0.9500 .
C44 C45 1.381(2) .
C44 H44 0.9500 .
C45 C46 1.3898(19) .
C45 H45 0.9500 .
C46 H46 0.9500 .
C51 C52 1.3968(19) .
C51 C56 1.3975(19) .
C52 C53 1.387(2) .
C52 H52 0.9500 .
C53 C54 1.391(2) .
C53 H53 0.9500 .
C54 C55 1.386(2) .
C54 H54 0.9500 .
C55 C56 1.385(2) .
C55 H55 0.9500 .
C56 H56 0.9500 .
C61 C66 1.392(2) .
C61 C62 1.398(2) .
C62 C63 1.394(2) .
C62 H62 0.9500 .
C63 C64 1.380(3) .
C63 H63 0.9500 .
C64 C65 1.378(3) .
C64 H64 0.9500 .
C65 C66 1.393(2) .
C65 H65 0.9500 .
C66 H66 0.9500 .
C71 C72 1.4008(19) .
C71 C76 1.4013(19) .
C72 C73 1.386(2) .
C72 H72 0.9500 .
C73 C74 1.385(2) .
C73 H73 0.9500 .
C74 C75 1.388(2) .
C74 H74 0.9500 .
C75 C76 1.3883(19) .
C75 H75 0.9500 .
C76 H76 0.9500 .

loop_
_geom_torsion_atom_site_label_1
_geom_torsion_atom_site_label_2
_geom_torsion_atom_site_label_3
_geom_torsion_atom_site_label_4
_geom_torsion
_geom_torsion_site_symmetry_1
_geom_torsion_site_symmetry_2
_geom_torsion_site_symmetry_3
_geom_torsion_site_symmetry_4
B1 O1 N1 C21 154.67(11) . . . .
B1 O1 N1 C1 -79.31(13) . . . .
C31 C1 N1 C21 -90.55(13) . . . .
C2 C1 N1 C21 143.07(11) . . . .
C31 C1 N1 O1 148.42(10) . . . .
C2 C1 N1 O1 22.04(14) . . . .
N1 O1 B1 C11 176.22(10) . . . .
N1 O1 B1 C5 -7.64(17) . . . .
C51 C3 C2 C41 -18.75(19) . . . .
C4 C3 C2 C41 159.17(12) . . . .
C51 C3 C2 C1 159.93(12) . . . .
C4 C3 C2 C1 -22.16(19) . . . .
N1 C1 C2 C3 75.44(16) . . . .
C31 C1 C2 C3 -51.43(16) . . . .
N1 C1 C2 C41 -105.79(13) . . . .
C31 C1 C2 C41 127.34(12) . . . .
C2 C3 C4 C5 -54.83(17) . . . .
C51 C3 C4 C5 123.22(13) . . . .
C2 C3 C4 C61 129.23(14) . . . .
C51 C3 C4 C61 -52.72(16) . . . .
C61 C4 C5 C71 -6.2(2) . . . .
C3 C4 C5 C71 178.26(12) . . . .
C61 C4 C5 B1 174.02(12) . . . .
C3 C4 C5 B1 -1.54(17) . . . .
O1 B1 C5 C4 84.91(16) . . . .
C11 B1 C5 C4 -99.40(16) . . . .
O1 B1 C5 C71 -94.91(15) . . . .
C11 B1 C5 C71 80.78(16) . . . .
O1 B1 C11 C12 4.92(19) . . . .
C5 B1 C11 C12 -171.07(13) . . . .
O1 B1 C11 C16 -176.86(12) . . . .
C5 B1 C11 C16 7.1(2) . . . .
C16 C11 C12 C13 -1.2(2) . . . .
B1 C11 C12 C13 177.09(15) . . . .
C11 C12 C13 C14 0.0(3) . . . .
C16 C15 C14 C13 -0.8(2) . . . .
C12 C13 C14 C15 1.0(3) . . . .
C14 C15 C16 C11 -0.4(2) . . . .
C12 C11 C16 C15 1.4(2) . . . .
B1 C11 C16 C15 -176.85(13) . . . .
O1 N1 C21 C26 -22.70(16) . . . .
C1 N1 C21 C26 -144.95(12) . . . .
O1 N1 C21 C22 162.16(11) . . . .
C1 N1 C21 C22 39.92(17) . . . .
C26 C21 C22 C23 -1.6(2) . . . .
N1 C21 C22 C23 173.61(13) . . . .
C21 C22 C23 C24 1.1(2) . . . .
C22 C23 C24 C25 0.4(2) . . . .
C23 C24 C25 C26 -1.4(2) . . . .
C24 C25 C26 C21 0.9(2) . . . .
C22 C21 C26 C25 0.7(2) . . . .
N1 C21 C26 C25 -174.54(13) . . . .
N1 C1 C31 C36 -8.72(18) . . . .
C2 C1 C31 C36 119.51(14) . . . .
N1 C1 C31 C32 170.86(11) . . . .
C2 C1 C31 C32 -60.92(15) . . . .
C36 C31 C32 C33 -1.1(2) . . . .
C1 C31 C32 C33 179.27(13) . . . .
C31 C32 C33 C34 0.0(2) . . . .
C32 C33 C34 C35 0.9(2) . . . .
C33 C34 C35 C36 -0.6(2) . . . .
C32 C31 C36 C35 1.4(2) . . . .
C1 C31 C36 C35 -179.02(13) . . . .
C34 C35 C36 C31 -0.6(2) . . . .
C3 C2 C41 C46 138.14(14) . . . .
C1 C2 C41 C46 -40.63(17) . . . .
C3 C2 C41 C42 -45.78(18) . . . .
C1 C2 C41 C42 135.45(12) . . . .
C46 C41 C42 C43 0.1(2) . . . .
C2 C41 C42 C43 -176.16(12) . . . .
C41 C42 C43 C44 0.1(2) . . . .
C42 C43 C44 C45 -0.3(2) . . . .
C43 C44 C45 C46 0.3(2) . . . .
C44 C45 C46 C41 -0.1(2) . . . .
C42 C41 C46 C45 -0.1(2) . . . .
C2 C41 C46 C45 176.04(12) . . . .
C2 C3 C51 C52 137.81(14) . . . .
C4 C3 C51 C52 -40.24(17) . . . .
C2 C3 C51 C56 -45.36(19) . . . .
C4 C3 C51 C56 136.59(13) . . . .
C56 C51 C52 C53 1.4(2) . . . .
C3 C51 C52 C53 178.33(12) . . . .
C51 C52 C53 C54 -1.1(2) . . . .
C52 C53 C54 C55 0.0(2) . . . .
C53 C54 C55 C56 0.6(2) . . . .
C54 C55 C56 C51 -0.3(2) . . . .
C52 C51 C56 C55 -0.8(2) . . . .
C3 C51 C56 C55 -177.70(12) . . . .
C5 C4 C61 C66 143.36(14) . . . .
C3 C4 C61 C66 -41.21(18) . . . .
C5 C4 C61 C62 -35.3(2) . . . .
C3 C4 C61 C62 140.08(13) . . . .
C66 C61 C62 C63 -3.3(2) . . . .
C4 C61 C62 C63 175.43(13) . . . .
C61 C62 C63 C64 0.6(2) . . . .
C62 C63 C64 C65 1.8(2) . . . .
C63 C64 C65 C66 -1.5(2) . . . .
C62 C61 C66 C65 3.7(2) . . . .
C4 C61 C66 C65 -175.10(13) . . . .
C64 C65 C66 C61 -1.3(2) . . . .
C4 C5 C71 C72 138.42(14) . . . .
B1 C5 C71 C72 -41.78(17) . . . .
C4 C5 C71 C76 -45.0(2) . . . .
B1 C5 C71 C76 134.75(13) . . . .
C76 C71 C72 C73 2.4(2) . . . .
C5 C71 C72 C73 179.12(13) . . . .
C71 C72 C73 C74 -1.6(2) . . . .
C72 C73 C74 C75 -0.2(2) . . . .
C73 C74 C75 C76 1.2(2) . . . .
C74 C75 C76 C71 -0.4(2) . . . .
C72 C71 C76 C75 -1.4(2) . . . .
C5 C71 C76 C75 -178.01(12) . . . .
